data_7113718
loop_
_publ_author_name
'Ruben, Mario'
'Lehn, Jean-Marie'
'Vaughan, Gavin'

_publ_section_title
;
 Synthesis of ionisable [2 \\times  2] grid-type metallo-arrays and
 reversible protonic modulation of the optical properties of the
 [CoII4L4]8+ species
;
_journal_coden_ASTM CHCOFS
_journal_issue 12
_journal_name_full
;
 Chemical Communications (Cambridge, United Kingdom)
;
_journal_page_first 1338
_journal_page_last 1339
_journal_paper_doi 10.1039/b303922f
_journal_year 2003
_chemical_formula_sum 'C100 H122 Cl8 Mn4 N44 O63'
_chemical_formula_weight 3451.78
_space_group_IT_number 2
_symmetry_space_group_name_Hall '-P 1'
_symmetry_space_group_name_H-M 'P -1'
_atom_sites_solution_hydrogens geom
_atom_sites_solution_primary direct
_atom_sites_solution_secondary difmap
_audit_creation_method SHELXL-97
_cell_angle_alpha 80.381(3)
_cell_angle_beta 84.562(3)
_cell_angle_gamma 70.980(3)
_cell_formula_units_Z 2
_cell_length_a 17.7576(12)
_cell_length_b 17.9133(12)
_cell_length_c 24.6470(15)
_cell_measurement_temperature 120(2)
_cell_volume 7301.1(8)
_computing_structure_refinement 'SHELXL-97 (Sheldrick, 1997)'
_computing_structure_solution 'SHELXS-97 (Sheldrick, 1990)'
_diffrn_ambient_temperature 120(2)
_diffrn_measured_fraction_theta_full 0.878
_diffrn_measured_fraction_theta_max 0.878
_diffrn_radiation_monochromator graphite
_diffrn_radiation_source 'fine-focus sealed tube'
_diffrn_radiation_wavelength 0.42753
_diffrn_reflns_av_R_equivalents 0.0579
_diffrn_reflns_av_sigmaI/netI 0.1113
_diffrn_reflns_limit_h_max 20
_diffrn_reflns_limit_h_min -20
_diffrn_reflns_limit_k_max 20
_diffrn_reflns_limit_k_min -20
_diffrn_reflns_limit_l_max 27
_diffrn_reflns_limit_l_min -28
_diffrn_reflns_number 38752
_diffrn_reflns_theta_full 14.06
_diffrn_reflns_theta_max 14.06
_diffrn_reflns_theta_min 6.14
_exptl_absorpt_coefficient_mu 0.313
_exptl_crystal_density_diffrn 1.570
_exptl_crystal_density_method 'not measured'
_exptl_crystal_F_000 3540
_refine_diff_density_max 1.274
_refine_diff_density_min -1.150
_refine_diff_density_rms 0.119
_refine_ls_extinction_method none
_refine_ls_goodness_of_fit_ref 1.035
_refine_ls_hydrogen_treatment mixed
_refine_ls_matrix_type full
_refine_ls_number_parameters 2010
_refine_ls_number_reflns 19699
_refine_ls_number_restraints 406
_refine_ls_restrained_S_all 1.037
_refine_ls_R_factor_all 0.1392
_refine_ls_R_factor_gt 0.1155
_refine_ls_shift/su_max 0.062
_refine_ls_shift/su_mean 0.001
_refine_ls_structure_factor_coef Fsqd
_refine_ls_weighting_details 'calc w=1/[\s^2^(Fo^2^)+(0.1048P)^2^+86.1514P] where P=(Fo^2^+2Fc^2^)/3'
_refine_ls_weighting_scheme calc
_refine_ls_wR_factor_gt 0.2766
_refine_ls_wR_factor_ref 0.2902
_reflns_number_gt 14971
_reflns_number_total 19699
_reflns_threshold_expression >2sigma(I)
_cod_duplicate_entry 7103717
_cod_data_source_file b303922f.txt
_cod_data_source_block mr250
_cod_database_code 7113718

loop_
_symmetry_equiv_pos_as_xyz
'x, y, z'
'-x, -y, -z'

loop_
_atom_site_label
_atom_site_type_symbol
_atom_site_fract_x
_atom_site_fract_y
_atom_site_fract_z
_atom_site_U_iso_or_equiv
_atom_site_adp_type
_atom_site_occupancy
_atom_site_symmetry_multiplicity
_atom_site_calc_flag
_atom_site_refinement_flags
_atom_site_disorder_assembly
_atom_site_disorder_group
Mn1 Mn 0.08800(7) -0.17982(8) 0.27561(5) 0.0188(3) Uani 1 1 d . . .
Mn2 Mn -0.13004(7) -0.40476(8) 0.26594(5) 0.0183(3) Uani 1 1 d . . .
Mn3 Mn -0.22383(7) 0.13505(8) 0.26738(5) 0.0176(3) Uani 1 1 d . . .
Mn4 Mn -0.44162(8) -0.09315(8) 0.26921(5) 0.0187(3) Uani 1 1 d . . .
C11 C -0.0149(5) -0.2572(5) 0.1427(4) 0.0186(17) Uani 1 1 d U . .
H11 H -0.0162 -0.2436 0.1037 0.022 Uiso 1 1 calc . . .
C21 C -0.3260(5) 0.0467(5) 0.1403(4) 0.0191(17) Uani 1 1 d U . .
H21 H -0.3220 0.0524 0.1012 0.023 Uiso 1 1 calc . . .
C31 C -0.0805(6) -0.0426(5) 0.3999(4) 0.0255(19) Uani 1 1 d U . .
H31 H -0.0851 -0.0503 0.4390 0.031 Uiso 1 1 calc . . .
C41 C -0.2990(5) -0.2855(5) 0.3961(4) 0.0208(17) Uani 1 1 d U . .
H41 H -0.3023 -0.2957 0.4352 0.025 Uiso 1 1 calc . . .
C12 C -0.0161(5) -0.2906(5) 0.2545(4) 0.0192(16) Uani 1 1 d U . .
C22 C -0.3347(5) 0.0282(5) 0.2520(4) 0.0201(17) Uani 1 1 d U . .
C32 C -0.0697(5) -0.0233(5) 0.2880(4) 0.0182(16) Uani 1 1 d U . .
C42 C -0.2878(5) -0.2555(5) 0.2841(4) 0.0177(16) Uani 1 1 d U . .
C13 C -0.0151(5) -0.3124(5) 0.3156(4) 0.0215(17) Uani 1 1 d U . .
C23 C -0.3428(6) 0.0194(6) 0.3131(4) 0.0269(18) Uani 1 1 d U . .
C33 C -0.0621(5) -0.0090(5) 0.2266(4) 0.0191(16) Uani 1 1 d U . .
C43 C -0.2851(5) -0.2402(5) 0.2233(4) 0.0220(17) Uani 1 1 d U . .
C14 C -0.0091(8) -0.3522(8) 0.4289(4) 0.046(3) Uani 1 1 d U . .
H14 H -0.0079 -0.3652 0.4679 0.055 Uiso 1 1 calc . . .
C24 C -0.3621(14) 0.0080(13) 0.4267(6) 0.081(4) Uani 1 1 d U . .
H24 H -0.3693 0.0047 0.4656 0.097 Uiso 1 1 calc . . .
C34 C -0.0452(6) 0.0203(6) 0.1128(4) 0.033(2) Uani 1 1 d U . .
H34 H -0.0388 0.0298 0.0738 0.039 Uiso 1 1 calc . . .
C44 C -0.2790(7) -0.2135(7) 0.1083(4) 0.040(2) Uani 1 1 d U . .
H44 H -0.2759 -0.2052 0.0691 0.048 Uiso 1 1 calc . . .
C111 C -0.0539(5) -0.3082(5) 0.1713(4) 0.0180(16) Uani 1 1 d U . .
C121 C 0.0264(5) -0.2267(5) 0.1744(4) 0.0181(16) Uani 1 1 d U . .
C211 C -0.3689(5) 0.0018(5) 0.1714(3) 0.0178(16) Uani 1 1 d U . .
C221 C -0.2884(4) 0.0836(5) 0.1706(3) 0.0141(15) Uani 1 1 d U . .
C311 C -0.1331(5) 0.0215(5) 0.3676(4) 0.0189(16) Uani 1 1 d U . .
C321 C -0.0200(5) -0.0950(5) 0.3700(4) 0.0173(16) Uani 1 1 d U . .
C411 C -0.3531(5) -0.2196(5) 0.3657(4) 0.0163(16) Uani 1 1 d U . .
C421 C -0.2396(5) -0.3350(5) 0.3644(4) 0.0185(16) Uani 1 1 d U . .
N111 N -0.0573(4) -0.3255(4) 0.2272(3) 0.0183(14) Uani 1 1 d U . .
N121 N 0.0240(4) -0.2425(4) 0.2307(3) 0.0185(14) Uani 1 1 d U . .
N211 N -0.3728(4) -0.0112(4) 0.2267(3) 0.0193(14) Uani 1 1 d U . .
N221 N -0.2923(4) 0.0735(4) 0.2263(3) 0.0175(14) Uani 1 1 d U . .
N311 N -0.1294(4) 0.0303(4) 0.3122(3) 0.0196(15) Uani 1 1 d U . .
N321 N -0.0162(4) -0.0877(4) 0.3151(3) 0.0187(14) Uani 1 1 d U . .
N411 N -0.3474(4) -0.2039(4) 0.3108(3) 0.0180(14) Uani 1 1 d U . .
N421 N -0.2340(4) -0.3190(4) 0.3084(3) 0.0192(14) Uani 1 1 d U . .
C112 C -0.0717(7) -0.2660(6) 0.3492(4) 0.036(2) Uani 1 1 d U . .
H112 H -0.1126 -0.2205 0.3336 0.043 Uiso 1 1 calc . . .
C122 C 0.0446(6) -0.3791(6) 0.3390(4) 0.0292(19) Uani 1 1 d U . .
H122 H 0.0833 -0.4110 0.3158 0.035 Uiso 1 1 calc . . .
C212 C -0.4049(7) 0.0750(6) 0.3382(4) 0.036(2) Uani 1 1 d U . .
H212 H -0.4426 0.1169 0.3166 0.043 Uiso 1 1 calc . . .
C222 C -0.2918(7) -0.0437(8) 0.3455(5) 0.045(3) Uani 1 1 d U . .
H22A H -0.2508 -0.0826 0.3284 0.054 Uiso 1 1 calc . . .
C312 C -0.0145(5) 0.0369(6) 0.2012(4) 0.0266(18) Uani 1 1 d U . .
H312 H 0.0131 0.0573 0.2232 0.032 Uiso 1 1 calc . . .
C322 C -0.1007(5) -0.0413(6) 0.1943(4) 0.0255(18) Uani 1 1 d U . .
H322 H -0.1323 -0.0734 0.2110 0.031 Uiso 1 1 calc . . .
C412 C -0.2443(6) -0.1901(6) 0.1944(4) 0.0274(19) Uani 1 1 d U . .
H412 H -0.2177 -0.1653 0.2140 0.033 Uiso 1 1 calc . . .
C422 C -0.3232(6) -0.2777(6) 0.1941(4) 0.0290(19) Uani 1 1 d U . .
H422 H -0.3506 -0.3125 0.2131 0.035 Uiso 1 1 calc . . .
C113 C -0.0679(7) -0.2867(8) 0.4060(5) 0.045(2) Uani 1 1 d U . .
H113 H -0.1066 -0.2550 0.4293 0.054 Uiso 1 1 calc . . .
C123 C 0.0481(7) -0.3994(7) 0.3968(5) 0.039(2) Uani 1 1 d U . .
H123 H 0.0889 -0.4445 0.4130 0.047 Uiso 1 1 calc . . .
C213 C -0.4105(11) 0.0682(10) 0.3946(6) 0.065(3) Uani 1 1 d U . .
H213 H -0.4507 0.1081 0.4115 0.078 Uiso 1 1 calc . . .
C223 C -0.2993(10) -0.0517(11) 0.4030(6) 0.069(4) Uani 1 1 d U . .
H22B H -0.2641 -0.0950 0.4253 0.083 Uiso 1 1 calc . . .
C313 C -0.0074(6) 0.0529(6) 0.1453(4) 0.0289(19) Uani 1 1 d U . .
H313 H 0.0232 0.0860 0.1286 0.035 Uiso 1 1 calc . . .
C323 C -0.0922(6) -0.0258(6) 0.1371(4) 0.029(2) Uani 1 1 d U . .
H323 H -0.1186 -0.0468 0.1146 0.035 Uiso 1 1 calc . . .
C413 C -0.2423(6) -0.1763(7) 0.1374(4) 0.038(2) Uani 1 1 d U . .
H413 H -0.2155 -0.1411 0.1181 0.045 Uiso 1 1 calc . . .
C423 C -0.3199(6) -0.2623(6) 0.1361(4) 0.036(2) Uani 1 1 d U . .
H423 H -0.3465 -0.2862 0.1159 0.044 Uiso 1 1 calc . . .
N112 N -0.0897(4) -0.3459(4) 0.1437(3) 0.0208(15) Uani 1 1 d U . .
H11A H -0.0881 -0.3397 0.1075 0.025 Uiso 1 1 calc . . .
N122 N 0.0694(4) -0.1797(4) 0.1502(3) 0.0209(15) Uani 1 1 d U . .
H12A H 0.0729 -0.1675 0.1142 0.025 Uiso 1 1 calc . . .
N212 N -0.4102(4) -0.0334(4) 0.1457(3) 0.0213(15) Uani 1 1 d U . .
H21A H -0.4106 -0.0276 0.1096 0.026 Uiso 1 1 calc . . .
N222 N -0.2463(4) 0.1305(4) 0.1442(3) 0.0205(15) Uani 1 1 d U . .
H22C H -0.2423 0.1401 0.1080 0.025 Uiso 1 1 calc . . .
N312 N -0.1922(5) 0.0779(5) 0.3918(3) 0.0250(16) Uani 1 1 d U . .
H31A H -0.1975 0.0761 0.4278 0.030 Uiso 1 1 calc . . .
N322 N 0.0355(5) -0.1564(5) 0.3983(3) 0.0249(16) Uani 1 1 d U . .
H32A H 0.0354 -0.1643 0.4345 0.030 Uiso 1 1 calc . . .
N412 N -0.4144(4) -0.1690(5) 0.3929(3) 0.0236(16) Uani 1 1 d U . .
H41A H -0.4217 -0.1765 0.4290 0.028 Uiso 1 1 calc . . .
N422 N -0.1860(4) -0.4012(4) 0.3894(3) 0.0224(16) Uani 1 1 d U . .
H42A H -0.1889 -0.4158 0.4253 0.027 Uiso 1 1 calc . . .
N113 N -0.1281(4) -0.3937(4) 0.1750(3) 0.0190(15) Uani 1 1 d U . .
N123 N 0.1077(4) -0.1512(4) 0.1846(3) 0.0187(15) Uani 1 1 d U . .
N213 N -0.4508(4) -0.0778(4) 0.1782(3) 0.0197(15) Uani 1 1 d U . .
N223 N -0.2102(4) 0.1625(4) 0.1768(3) 0.0201(15) Uani 1 1 d U . .
N313 N -0.2422(4) 0.1366(4) 0.3579(3) 0.0192(15) Uani 1 1 d U . .
N323 N 0.0912(4) -0.2047(4) 0.3673(3) 0.0208(15) Uani 1 1 d U . .
N413 N -0.4629(4) -0.1066(4) 0.3606(3) 0.0203(15) Uani 1 1 d U . .
N423 N -0.1270(4) -0.4444(4) 0.3568(3) 0.0176(14) Uani 1 1 d U . .
C114 C -0.1623(5) -0.4330(5) 0.1507(4) 0.0181(16) Uani 1 1 d U . .
H114 H -0.1618 -0.4294 0.1118 0.022 Uiso 1 1 calc . . .
C124 C 0.1504(5) -0.1076(5) 0.1651(4) 0.0217(18) Uani 1 1 d U . .
H124 H 0.1577 -0.0937 0.1265 0.026 Uiso 1 1 calc . . .
C214 C -0.4923(5) -0.1121(5) 0.1565(4) 0.0231(18) Uani 1 1 d U . .
H214 H -0.4963 -0.1073 0.1178 0.028 Uiso 1 1 calc . . .
C224 C -0.1666(5) 0.2051(5) 0.1550(4) 0.0216(17) Uani 1 1 d U . .
H22D H -0.1593 0.2170 0.1162 0.026 Uiso 1 1 calc . . .
C314 C -0.2994(5) 0.1915(5) 0.3771(4) 0.0234(18) Uani 1 1 d U . .
H314 H -0.3077 0.1942 0.4155 0.028 Uiso 1 1 calc . . .
C324 C 0.1481(5) -0.2632(5) 0.3902(4) 0.0221(18) Uani 1 1 d U . .
H324 H 0.1529 -0.2732 0.4290 0.027 Uiso 1 1 calc . . .
C414 C -0.5225(5) -0.0558(5) 0.3822(4) 0.0245(18) Uani 1 1 d U . .
H414 H -0.5354 -0.0617 0.4207 0.029 Uiso 1 1 calc . . .
C424 C -0.0739(5) -0.5067(5) 0.3777(4) 0.0231(18) Uani 1 1 d U . .
H424 H -0.0736 -0.5260 0.4160 0.028 Uiso 1 1 calc . . .
C115 C -0.2018(5) -0.4838(5) 0.1886(4) 0.0212(17) Uani 1 1 d U . .
C125 C 0.1876(5) -0.0799(5) 0.2043(4) 0.0223(17) Uani 1 1 d U . .
C215 C -0.5327(5) -0.1588(5) 0.1960(4) 0.0242(18) Uani 1 1 d U . .
C225 C -0.1288(5) 0.2344(5) 0.1933(4) 0.0220(17) Uani 1 1 d U . .
C315 C -0.3514(5) 0.2498(5) 0.3365(4) 0.0226(17) Uani 1 1 d U . .
C325 C 0.2047(5) -0.3132(5) 0.3541(4) 0.0233(17) Uani 1 1 d U . .
C415 C -0.5687(6) 0.0110(5) 0.3445(4) 0.0265(18) Uani 1 1 d U . .
C425 C -0.0123(5) -0.5473(5) 0.3375(4) 0.0221(17) Uani 1 1 d U . .
N114 N -0.1998(4) -0.4817(4) 0.2426(3) 0.0204(15) Uani 1 1 d U . .
N124 N 0.1698(4) -0.1032(5) 0.2592(3) 0.0219(15) Uani 1 1 d U . .
N214 N -0.5201(4) -0.1633(4) 0.2494(3) 0.0239(15) Uani 1 1 d U . .
N224 N -0.1460(4) 0.2153(4) 0.2481(3) 0.0197(15) Uani 1 1 d U . .
N314 N -0.3336(4) 0.2373(4) 0.2828(3) 0.0177(14) Uani 1 1 d U . .
N324 N 0.1907(4) -0.2930(4) 0.2995(3) 0.0219(15) Uani 1 1 d U . .
N414 N -0.5444(4) 0.0112(5) 0.2899(3) 0.0227(15) Uani 1 1 d U . .
N424 N -0.0221(4) -0.5139(4) 0.2846(3) 0.0219(15) Uani 1 1 d U . .
C116 C -0.2324(6) -0.5272(6) 0.2779(4) 0.0275(19) Uani 1 1 d U . .
H116 H -0.2327 -0.5243 0.3160 0.033 Uiso 1 1 calc . . .
C126 C 0.2054(6) -0.0812(6) 0.2969(4) 0.028(2) Uani 1 1 d U . .
H126 H 0.1951 -0.0975 0.3348 0.033 Uiso 1 1 calc . . .
C216 C -0.5567(6) -0.2037(6) 0.2864(4) 0.0277(19) Uani 1 1 d U . .
H216 H -0.5478 -0.2072 0.3243 0.033 Uiso 1 1 calc . . .
C226 C -0.1149(6) 0.2432(6) 0.2848(4) 0.030(2) Uani 1 1 d U . .
H22E H -0.1283 0.2315 0.3228 0.036 Uiso 1 1 calc . . .
C316 C -0.3810(5) 0.2875(5) 0.2435(4) 0.0214(17) Uani 1 1 d U . .
H316 H -0.3699 0.2784 0.2063 0.026 Uiso 1 1 calc . . .
C326 C 0.2409(6) -0.3383(6) 0.2646(4) 0.0273(19) Uani 1 1 d U . .
H326 H 0.2314 -0.3247 0.2264 0.033 Uiso 1 1 calc . . .
C416 C -0.5822(6) 0.0744(6) 0.2539(4) 0.0285(19) Uani 1 1 d U . .
H416 H -0.5637 0.0763 0.2164 0.034 Uiso 1 1 calc . . .
C426 C 0.0324(5) -0.5475(5) 0.2463(4) 0.0234(18) Uani 1 1 d U . .
H426 H 0.0274 -0.5231 0.2090 0.028 Uiso 1 1 calc . . .
C117 C -0.2669(6) -0.5803(6) 0.2615(5) 0.032(2) Uani 1 1 d U . .
H117 H -0.2876 -0.6142 0.2881 0.038 Uiso 1 1 calc . . .
C127 C 0.2558(7) -0.0362(7) 0.2830(5) 0.040(2) Uani 1 1 d U . .
H127 H 0.2794 -0.0220 0.3111 0.048 Uiso 1 1 calc . . .
C217 C -0.6082(7) -0.2417(7) 0.2717(5) 0.038(2) Uani 1 1 d U . .
H217 H -0.6342 -0.2695 0.2993 0.046 Uiso 1 1 calc . . .
C227 C -0.0633(7) 0.2888(7) 0.2695(5) 0.037(2) Uani 1 1 d U . .
H22F H -0.0410 0.3064 0.2965 0.044 Uiso 1 1 calc . . .
C317 C -0.4461(6) 0.3529(6) 0.2560(4) 0.0285(19) Uani 1 1 d U . .
H317 H -0.4775 0.3889 0.2277 0.034 Uiso 1 1 calc . . .
C327 C 0.3066(5) -0.4046(6) 0.2816(5) 0.034(2) Uani 1 1 d U . .
H327 H 0.3399 -0.4360 0.2558 0.041 Uiso 1 1 calc . . .
C417 C -0.6470(6) 0.1375(6) 0.2686(5) 0.036(2) Uani 1 1 d U . .
H417 H -0.6736 0.1800 0.2415 0.043 Uiso 1 1 calc . . .
C427 C 0.0948(6) -0.6158(6) 0.2598(4) 0.031(2) Uani 1 1 d U . .
H427 H 0.1307 -0.6390 0.2316 0.037 Uiso 1 1 calc . . .
C118 C -0.2696(6) -0.5816(6) 0.2068(5) 0.034(2) Uani 1 1 d U . .
H118 H -0.2937 -0.6157 0.1945 0.041 Uiso 1 1 calc . . .
C128 C 0.2714(6) -0.0124(7) 0.2298(5) 0.036(2) Uani 1 1 d U . .
H128 H 0.3045 0.0205 0.2201 0.043 Uiso 1 1 calc . . .
C218 C -0.6203(6) -0.2382(6) 0.2170(5) 0.034(2) Uani 1 1 d U . .
H218 H -0.6532 -0.2650 0.2058 0.040 Uiso 1 1 calc . . .
C228 C -0.0459(7) 0.3075(6) 0.2137(5) 0.036(2) Uani 1 1 d U . .
H22G H -0.0121 0.3393 0.2022 0.043 Uiso 1 1 calc . . .
C318 C -0.4634(6) 0.3633(6) 0.3108(4) 0.0280(19) Uani 1 1 d U . .
H318 H -0.5087 0.4055 0.3204 0.034 Uiso 1 1 calc . . .
C328 C 0.3211(6) -0.4225(6) 0.3361(5) 0.038(2) Uani 1 1 d U . .
H328 H 0.3663 -0.4658 0.3487 0.045 Uiso 1 1 calc . . .
C418 C -0.6712(6) 0.1366(6) 0.3225(5) 0.041(2) Uani 1 1 d U . .
H418 H -0.7139 0.1799 0.3337 0.049 Uiso 1 1 calc . . .
C428 C 0.1059(6) -0.6514(6) 0.3142(5) 0.034(2) Uani 1 1 d U . .
H428 H 0.1496 -0.6978 0.3241 0.041 Uiso 1 1 calc . . .
C119 C -0.2359(6) -0.5311(6) 0.1676(4) 0.0285(19) Uani 1 1 d U . .
H119 H -0.2371 -0.5304 0.1290 0.034 Uiso 1 1 calc . . .
C129 C 0.2390(6) -0.0362(6) 0.1883(4) 0.0276(19) Uani 1 1 d U . .
H129 H 0.2522 -0.0226 0.1505 0.033 Uiso 1 1 calc . . .
C219 C -0.5822(6) -0.1933(6) 0.1776(4) 0.028(2) Uani 1 1 d U . .
H219 H -0.5909 -0.1872 0.1394 0.034 Uiso 1 1 calc . . .
C229 C -0.0777(6) 0.2799(6) 0.1744(4) 0.032(2) Uani 1 1 d U . .
H22H H -0.0653 0.2914 0.1362 0.039 Uiso 1 1 calc . . .
C319 C -0.4158(5) 0.3134(6) 0.3513(4) 0.0256(19) Uani 1 1 d U . .
H319 H -0.4263 0.3220 0.3887 0.031 Uiso 1 1 calc . . .
C329 C 0.2694(6) -0.3770(6) 0.3741(5) 0.033(2) Uani 1 1 d U . .
H329 H 0.2786 -0.3897 0.4124 0.039 Uiso 1 1 calc . . .
C419 C -0.6331(5) 0.0710(6) 0.3626(4) 0.030(2) Uani 1 1 d U . .
H419 H -0.6511 0.0684 0.4002 0.036 Uiso 1 1 calc . . .
C429 C 0.0489(6) -0.6153(6) 0.3546(4) 0.028(2) Uani 1 1 d U . .
H429 H 0.0531 -0.6376 0.3924 0.034 Uiso 1 1 calc . . .
Cl1 Cl 0.39684(14) 0.09780(15) 0.08137(10) 0.0324(6) Uani 1 1 d . . .
O11 O 0.4526(5) 0.0323(5) 0.0558(3) 0.0461(19) Uani 1 1 d . . .
O12 O 0.3642(6) 0.0649(7) 0.1302(4) 0.068(3) Uani 1 1 d . . .
O13 O 0.3351(5) 0.1412(5) 0.0444(4) 0.057(2) Uani 1 1 d . . .
O14 O 0.4388(7) 0.1490(7) 0.0907(7) 0.090(4) Uani 1 1 d . . .
Cl2 Cl 0.04356(16) 0.42918(16) 0.08164(11) 0.0365(6) Uani 1 1 d . . .
O22 O 0.0818(7) 0.3892(7) 0.1304(4) 0.069(3) Uani 1 1 d . . .
O24 O -0.0019(6) 0.5081(6) 0.0879(5) 0.073(3) Uani 1 1 d . . .
O23 O 0.0995(8) 0.4324(6) 0.0369(4) 0.080(4) Uani 1 1 d . . .
O21 O -0.0007(11) 0.3836(9) 0.0661(6) 0.105(5) Uani 1 1 d . . .
Cl3 Cl 0.13978(15) 0.07060(15) 0.01507(10) 0.0347(6) Uani 1 1 d . . .
O34 O 0.0919(5) 0.0270(5) 0.0000(4) 0.049(2) Uani 1 1 d . . .
O32 O 0.1766(6) 0.0314(6) 0.0642(3) 0.054(2) Uani 1 1 d . . .
O31 O 0.0867(6) 0.1476(6) 0.0254(5) 0.068(3) Uani 1 1 d . . .
O33 O 0.1972(5) 0.0784(8) -0.0289(4) 0.071(3) Uani 1 1 d . . .
Cl4 Cl 0.28225(18) 0.70134(19) 0.09160(11) 0.0456(7) Uani 1 1 d . . .
O41 O 0.2473(7) 0.7124(7) 0.0409(4) 0.069(3) Uani 1 1 d . . .
O42 O 0.245(2) 0.6577(19) 0.1298(7) 0.185(13) Uani 1 1 d . . .
O44 O 0.2686(11) 0.7708(15) 0.1116(9) 0.149(9) Uani 1 1 d . . .
O43 O 0.3664(9) 0.6811(17) 0.0823(8) 0.143(8) Uani 1 1 d . . .
Cl5 Cl 0.39927(18) 0.4125(2) 0.47214(13) 0.0509(8) Uani 1 1 d . . .
O53 O 0.3351(7) 0.4835(8) 0.4789(6) 0.092(4) Uani 1 1 d . . .
O54 O 0.4388(13) 0.3806(11) 0.5209(6) 0.139(8) Uani 1 1 d . . .
O51 O 0.4404(8) 0.4193(8) 0.4220(5) 0.087(4) Uani 1 1 d . . .
O52 O 0.3648(13) 0.3489(10) 0.4729(10) 0.146(9) Uani 1 1 d . . .
Cl6 Cl 1.19094(18) 0.6550(2) 0.57341(12) 0.0571(9) Uani 1 1 d . . .
O61 O 1.1969(7) 0.6706(7) 0.5172(4) 0.070(3) Uani 1 1 d . . .
O62 O 1.2518(7) 0.6647(8) 0.6021(5) 0.077(3) Uani 1 1 d . . .
O63 O 1.1140(8) 0.6750(12) 0.5956(7) 0.113(5) Uani 1 1 d . . .
O64 O 1.2105(7) 0.5632(6) 0.5822(5) 0.071(3) Uani 1 1 d . . .
Cl7 Cl 0.2097(2) 0.9260(2) 0.45612(12) 0.0560(8) Uani 1 1 d . . .
O74 O 0.2028(8) 0.8601(6) 0.4329(4) 0.075(3) Uani 1 1 d . . .
O73 O 0.2626(9) 0.8981(8) 0.4994(4) 0.086(4) Uani 1 1 d . . .
O71 O 0.2353(13) 0.9792(8) 0.4157(4) 0.112(6) Uani 1 1 d . . .
O72 O 0.1349(10) 0.9683(11) 0.4806(7) 0.120(6) Uani 1 1 d . . .
Cl8 Cl 0.2118(2) 0.2358(2) 0.46189(14) 0.0638(10) Uani 1 1 d D . .
O81A O 0.1682(16) 0.3177(10) 0.4558(11) 0.116(15) Uani 0.53(3) 1 d PD A 1
O82A O 0.2867(13) 0.228(2) 0.4339(10) 0.147(19) Uani 0.53(3) 1 d PD A 1
O83A O 0.2302(17) 0.2097(17) 0.5142(6) 0.094(11) Uani 0.53(3) 1 d PD A 1
O84A O 0.1765(18) 0.2002(18) 0.4332(15) 0.107(12) Uani 0.53(3) 1 d PD A 1
O81B O 0.1649(14) 0.1863(14) 0.4897(10) 0.081(10) Uani 0.47(3) 1 d PD A 2
O82B O 0.2058(18) 0.2302(15) 0.4087(6) 0.070(9) Uani 0.47(3) 1 d PD A 2
O83B O 0.185(2) 0.3097(15) 0.4764(18) 0.48(14) Uani 0.47(3) 1 d PD A 2
O84B O 0.2863(14) 0.192(2) 0.479(2) 0.25(6) Uani 0.47(3) 1 d PD A 2
O1W O 0.0634(5) 0.8559(5) 0.0368(3) 0.0428(18) Uani 1 1 d . . .
O2W O 0.9024(5) 0.6960(4) 0.0304(3) 0.0410(18) Uani 1 1 d . . .
O3W O 0.9660(11) 0.1700(16) 0.4915(5) 0.172(12) Uani 1 1 d . . .
O4W O 0.6282(5) 0.9871(5) 0.0338(3) 0.0408(18) Uani 1 1 d . . .
O5W O 0.7813(5) 1.1372(6) 0.0318(3) 0.050(2) Uani 1 1 d . . .
O6W O 0.5604(5) 0.8307(6) 0.5046(3) 0.050(2) Uani 1 1 d . . .
O7W O 0.1820(5) 0.4538(6) 0.4984(3) 0.052(2) Uani 1 1 d . . .
N1 N 1.3194(7) 0.3711(6) 0.2885(4) 0.047(2) Uani 1 1 d U . .
N2 N 0.5004(6) 0.2399(6) 0.1637(5) 0.049(2) Uani 1 1 d U . .
N3 N 0.8655(6) 0.3411(6) 0.0214(4) 0.037(2) Uani 1 1 d U . .
N4 N 0.2977(5) 0.4014(7) 0.0002(4) 0.047(2) Uani 1 1 d U . .
N5 N 0.5069(6) 0.2442(6) -0.0172(4) 0.045(2) Uani 1 1 d U . .
N6 N 0.6298(7) 0.3732(7) 0.0852(5) 0.050(3) Uani 1 1 d U . .
N7 N -0.4427(10) -0.4032(8) 0.3617(6) 0.067(3) Uani 1 1 d U . .
N8 N 0.1923(6) 0.2218(7) 0.1705(6) 0.056(3) Uani 1 1 d U . .
N9 N 0.1757(5) 0.5281(5) 0.1914(5) 0.041(2) Uani 1 1 d U . .
N10 N 0.0422(10) 0.0995(8) 0.3552(6) 0.075(4) Uani 1 1 d U . .
N11 N 0.5866(6) 0.2428(7) 0.5272(4) 0.048(2) Uani 1 1 d U . .
N12 N 0.5300(9) 1.5741(8) 0.2052(7) 0.077(4) Uani 1 1 d U . .
C1A C 1.292(2) 0.3862(16) 0.3450(7) 0.110(8) Uani 1 1 d U . .
H1AA H 1.3187 0.4210 0.3562 0.165 Uiso 1 1 calc R . .
H1AB H 1.3056 0.3355 0.3699 0.165 Uiso 1 1 calc R . .
H1AC H 1.2344 0.4122 0.3464 0.165 Uiso 1 1 calc R . .
C2A C 0.4261(7) 0.2976(9) 0.1489(6) 0.053(3) Uani 1 1 d U . .
H2AA H 0.3848 0.2910 0.1768 0.080 Uiso 1 1 calc R . .
H2AB H 0.4120 0.2904 0.1131 0.080 Uiso 1 1 calc R . .
H2AC H 0.4304 0.3513 0.1466 0.080 Uiso 1 1 calc R . .
C3A C 0.8735(8) 0.3909(8) -0.0317(6) 0.053(3) Uani 1 1 d U . .
H3AA H 0.9132 0.3583 -0.0559 0.079 Uiso 1 1 calc R . .
H3AB H 0.8908 0.4352 -0.0252 0.079 Uiso 1 1 calc R . .
H3AC H 0.8220 0.4120 -0.0492 0.079 Uiso 1 1 calc R . .
C4A C 0.2835(8) 0.3247(9) 0.0188(6) 0.057(3) Uani 1 1 d U . .
H4AA H 0.2749 0.3028 -0.0131 0.085 Uiso 1 1 calc R . .
H4AB H 0.2362 0.3327 0.0439 0.085 Uiso 1 1 calc R . .
H4AC H 0.3299 0.2873 0.0380 0.085 Uiso 1 1 calc R . .
C5A C 0.5815(8) 0.1878(8) 0.0061(6) 0.054(3) Uani 1 1 d U . .
H5AA H 0.5957 0.2087 0.0366 0.081 Uiso 1 1 calc R . .
H5AB H 0.6245 0.1813 -0.0225 0.081 Uiso 1 1 calc R . .
H5AC H 0.5738 0.1360 0.0197 0.081 Uiso 1 1 calc R . .
C6A C 0.6057(9) 0.4105(11) 0.0302(6) 0.064(4) Uani 1 1 d U . .
H6AA H 0.6394 0.3780 0.0033 0.097 Uiso 1 1 calc R . .
H6AB H 0.6115 0.4639 0.0233 0.097 Uiso 1 1 calc R . .
H6AC H 0.5499 0.4148 0.0266 0.097 Uiso 1 1 calc R . .
C7A C -0.4099(9) -0.4851(9) 0.3839(7) 0.064(4) Uani 1 1 d U . .
H7AA H -0.4527 -0.5053 0.4015 0.096 Uiso 1 1 calc R . .
H7AB H -0.3712 -0.4906 0.4113 0.096 Uiso 1 1 calc R . .
H7AC H -0.3832 -0.5158 0.3543 0.096 Uiso 1 1 calc R . .
C8A C 0.1639(9) 0.1959(10) 0.1246(8) 0.066(4) Uani 1 1 d U . .
H8AA H 0.1255 0.1679 0.1391 0.099 Uiso 1 1 calc R . .
H8AB H 0.2092 0.1599 0.1062 0.099 Uiso 1 1 calc R . .
H8AC H 0.1381 0.2426 0.0981 0.099 Uiso 1 1 calc R . .
C9A C 0.2326(8) 0.4766(8) 0.1555(6) 0.055(3) Uani 1 1 d U . .
H9AA H 0.2152 0.4923 0.1175 0.083 Uiso 1 1 calc R . .
H9AB H 0.2353 0.4209 0.1679 0.083 Uiso 1 1 calc R . .
H9AC H 0.2855 0.4821 0.1570 0.083 Uiso 1 1 calc R . .
C10A C 0.094(2) 0.1381(13) 0.3676(15) 0.129(11) Uani 1 1 d U . .
H10A H 0.1420 0.1247 0.3438 0.194 Uiso 1 1 calc R . .
H10B H 0.1076 0.1209 0.4063 0.194 Uiso 1 1 calc R . .
H10C H 0.0671 0.1959 0.3616 0.194 Uiso 1 1 calc R . .
C11A C 0.6331(9) 0.2970(11) 0.5287(7) 0.063(4) Uani 1 1 d U . .
H11B H 0.6428 0.2979 0.5670 0.095 Uiso 1 1 calc R . .
H11C H 0.6033 0.3509 0.5118 0.095 Uiso 1 1 calc R . .
H11D H 0.6841 0.2782 0.5083 0.095 Uiso 1 1 calc R . .
C12A C 0.5295(11) 1.5948(11) 0.1430(9) 0.086(5) Uani 1 1 d U . .
H12B H 0.4877 1.5792 0.1292 0.129 Uiso 1 1 calc R . .
H12C H 0.5814 1.5661 0.1270 0.129 Uiso 1 1 calc R . .
H12D H 0.5192 1.6524 0.1327 0.129 Uiso 1 1 calc R . .
O1C O 1.2921(5) 0.3279(4) 0.2681(4) 0.0424(18) Uani 1 1 d . . .
O1B O 1.3643(5) 0.4040(5) 0.2643(5) 0.055(2) Uani 1 1 d . . .
O7B O -0.3961(10) -0.3687(9) 0.3385(7) 0.109(5) Uani 1 1 d . . .
O7C O -0.5150(8) -0.3739(9) 0.3643(6) 0.091(4) Uani 1 1 d . . .
O12B O 0.5784(11) 1.5879(11) 0.2329(7) 0.114(5) Uani 1 1 d . . .
O6C O 0.5949(14) 0.4047(9) 0.1251(5) 0.114(6) Uani 1 1 d . . .
O6B O 0.6805(8) 0.3111(14) 0.0917(10) 0.158(11) Uani 1 1 d . . .
O9B O 0.1869(5) 0.5182(5) 0.2403(4) 0.0471(19) Uani 1 1 d . . .
O9C O 0.1173(6) 0.5781(7) 0.1713(5) 0.079(3) Uani 1 1 d . . .
O10B O 0.0480(8) 0.0611(8) 0.3225(6) 0.081(3) Uani 1 1 d . . .
O10C O -0.0219(11) 0.1161(10) 0.3856(8) 0.112(5) Uani 1 1 d . . .
O3B O 0.9056(5) 0.2727(5) 0.0288(4) 0.050(2) Uani 1 1 d . . .
O3C O 0.8171(6) 0.3718(7) 0.0577(4) 0.064(3) Uani 1 1 d . . .
O11B O 0.5699(5) 0.2356(6) 0.4819(4) 0.055(2) Uani 1 1 d . . .
O11C O 0.5662(6) 0.2074(7) 0.5692(4) 0.069(3) Uani 1 1 d . . .
O5B O 0.4793(6) 0.3077(6) -0.0007(4) 0.057(2) Uani 1 1 d . . .
O5C O 0.4825(6) 0.2249(6) -0.0557(4) 0.055(2) Uani 1 1 d . . .
O4B O 0.2960(8) 0.4258(7) -0.0490(5) 0.079(3) Uani 1 1 d . . .
O4C O 0.3092(6) 0.4374(6) 0.0349(4) 0.062(2) Uani 1 1 d . . .
O2B O 0.5596(5) 0.2422(7) 0.1308(4) 0.063(3) Uani 1 1 d . . .
O2C O 0.5078(7) 0.1940(8) 0.2056(5) 0.078(4) Uani 1 1 d . . .
O8B O 0.2413(6) 0.2581(6) 0.1593(5) 0.068(3) Uani 1 1 d . . .
O8C O 0.1679(7) 0.2055(6) 0.2175(5) 0.072(3) Uani 1 1 d . . .
O12C O 0.4851(7) 1.5419(7) 0.2260(7) 0.089(4) Uani 1 1 d . . .

loop_
_atom_site_aniso_label
_atom_site_aniso_U_11
_atom_site_aniso_U_22
_atom_site_aniso_U_33
_atom_site_aniso_U_23
_atom_site_aniso_U_13
_atom_site_aniso_U_12
Mn1 0.0147(7) 0.0167(7) 0.0247(7) -0.0030(5) 0.0032(5) -0.0058(5)
Mn2 0.0117(6) 0.0163(7) 0.0259(7) -0.0031(5) 0.0034(5) -0.0042(5)
Mn3 0.0144(6) 0.0162(7) 0.0224(7) -0.0034(5) 0.0042(5) -0.0062(5)
Mn4 0.0149(7) 0.0149(7) 0.0252(7) -0.0032(5) 0.0042(5) -0.0046(5)
C11 0.017(4) 0.016(4) 0.025(4) -0.005(3) 0.006(3) -0.009(3)
C21 0.008(4) 0.020(4) 0.029(4) -0.007(3) 0.003(3) -0.002(3)
C31 0.023(5) 0.019(4) 0.027(4) -0.002(3) 0.004(3) 0.002(3)
C41 0.014(4) 0.017(4) 0.027(4) -0.004(3) 0.007(3) -0.001(3)
C12 0.011(4) 0.011(4) 0.035(4) -0.008(3) 0.003(3) -0.002(3)
C22 0.017(4) 0.017(4) 0.030(4) -0.004(3) 0.005(3) -0.010(3)
C32 0.013(4) 0.013(4) 0.028(4) -0.001(3) -0.001(3) -0.004(3)
C42 0.003(4) 0.013(4) 0.033(4) -0.001(3) 0.003(3) 0.001(3)
C13 0.018(4) 0.023(4) 0.032(4) -0.009(3) 0.004(3) -0.018(3)
C23 0.034(5) 0.027(5) 0.025(4) -0.002(3) 0.000(3) -0.018(4)
C33 0.009(4) 0.018(4) 0.023(4) -0.005(3) 0.000(3) 0.007(3)
C43 0.011(4) 0.017(4) 0.034(4) -0.010(3) 0.005(3) 0.002(3)
C14 0.066(7) 0.061(7) 0.026(5) -0.002(4) 0.002(4) -0.045(5)
C24 0.129(13) 0.122(12) 0.026(6) -0.003(6) 0.017(6) -0.094(9)
C34 0.026(5) 0.029(5) 0.029(5) 0.006(4) 0.000(4) 0.005(4)
C44 0.041(6) 0.039(6) 0.022(5) -0.002(4) 0.005(4) 0.008(4)
C111 0.011(4) 0.017(4) 0.026(4) -0.005(3) 0.001(3) -0.003(3)
C121 0.015(4) 0.008(4) 0.029(4) -0.004(3) 0.003(3) -0.002(3)
C211 0.013(4) 0.016(4) 0.024(4) -0.010(3) -0.001(3) 0.000(3)
C221 0.006(4) 0.008(4) 0.024(4) -0.003(3) 0.003(3) 0.003(3)
C311 0.011(4) 0.013(4) 0.031(4) -0.006(3) 0.002(3) -0.002(3)
C321 0.010(4) 0.016(4) 0.030(4) -0.002(3) 0.000(3) -0.009(3)
C411 0.014(4) 0.010(4) 0.026(4) -0.003(3) 0.007(3) -0.007(3)
C421 0.010(4) 0.015(4) 0.029(4) -0.002(3) 0.004(3) -0.005(3)
N111 0.013(3) 0.014(3) 0.027(3) -0.005(3) 0.004(3) -0.003(3)
N121 0.017(4) 0.013(3) 0.026(3) -0.002(3) 0.004(3) -0.005(3)
N211 0.016(4) 0.012(3) 0.028(3) -0.001(3) 0.001(3) -0.004(3)
N221 0.014(3) 0.014(3) 0.024(3) -0.005(3) 0.005(3) -0.003(3)
N311 0.010(3) 0.021(4) 0.026(3) -0.001(3) 0.005(3) -0.006(3)
N321 0.013(3) 0.016(3) 0.026(3) -0.003(3) 0.001(3) -0.003(3)
N411 0.010(3) 0.018(4) 0.024(3) -0.004(3) 0.001(3) -0.002(3)
N421 0.012(3) 0.013(3) 0.029(3) -0.005(3) 0.004(3) 0.000(3)
C112 0.043(6) 0.032(5) 0.034(5) -0.011(4) 0.009(4) -0.015(4)
C122 0.033(5) 0.031(5) 0.029(4) 0.001(4) 0.005(4) -0.022(4)
C212 0.042(6) 0.035(5) 0.040(5) -0.018(4) 0.020(4) -0.027(4)
C222 0.036(6) 0.058(7) 0.041(5) 0.012(5) -0.003(4) -0.023(5)
C312 0.019(5) 0.020(5) 0.036(4) -0.004(4) 0.000(4) -0.001(4)
C322 0.018(4) 0.026(5) 0.029(4) -0.005(4) 0.003(3) -0.002(4)
C412 0.025(5) 0.026(5) 0.027(4) -0.003(4) 0.007(4) -0.006(4)
C422 0.028(5) 0.019(5) 0.037(4) -0.008(4) 0.004(4) -0.004(4)
C113 0.048(6) 0.064(7) 0.033(5) -0.020(5) 0.017(5) -0.032(5)
C123 0.049(6) 0.032(5) 0.044(5) 0.008(4) -0.022(5) -0.025(4)
C213 0.094(10) 0.080(9) 0.050(6) -0.037(6) 0.032(6) -0.064(7)
C223 0.081(9) 0.100(10) 0.039(6) 0.031(6) -0.023(6) -0.060(7)
C313 0.022(5) 0.018(5) 0.038(5) 0.000(4) 0.011(4) 0.000(4)
C323 0.028(5) 0.030(5) 0.024(4) -0.006(4) -0.005(4) -0.001(4)
C413 0.029(5) 0.037(6) 0.031(5) 0.004(4) 0.007(4) 0.005(4)
C423 0.029(5) 0.033(5) 0.033(5) -0.006(4) -0.007(4) 0.011(4)
N112 0.027(4) 0.022(4) 0.020(3) -0.007(3) 0.005(3) -0.016(3)
N122 0.020(4) 0.020(4) 0.025(4) -0.004(3) 0.002(3) -0.011(3)
N212 0.023(4) 0.019(4) 0.025(4) -0.005(3) 0.003(3) -0.011(3)
N222 0.021(4) 0.019(4) 0.021(4) -0.003(3) 0.001(3) -0.007(3)
N312 0.022(4) 0.024(4) 0.022(4) 0.000(3) 0.005(3) 0.001(3)
N322 0.024(4) 0.025(4) 0.022(4) -0.004(3) 0.003(3) -0.003(3)
N412 0.013(3) 0.023(4) 0.027(4) 0.002(3) 0.008(3) 0.001(3)
N422 0.016(4) 0.020(4) 0.023(4) -0.002(3) 0.004(3) 0.002(3)
N113 0.013(3) 0.011(3) 0.028(4) -0.001(3) 0.005(3) 0.000(3)
N123 0.010(3) 0.017(4) 0.029(4) -0.008(3) 0.002(3) -0.002(3)
N213 0.017(4) 0.010(3) 0.031(4) -0.004(3) 0.005(3) -0.004(3)
N223 0.016(4) 0.017(4) 0.027(4) -0.005(3) 0.001(3) -0.004(3)
N313 0.017(4) 0.018(4) 0.019(3) -0.002(3) 0.003(3) -0.002(3)
N323 0.016(3) 0.018(4) 0.030(4) -0.008(3) 0.005(3) -0.007(3)
N413 0.021(4) 0.015(3) 0.023(4) -0.003(3) 0.005(3) -0.005(3)
N423 0.007(3) 0.020(4) 0.022(4) 0.000(3) 0.005(3) -0.003(3)
C114 0.010(4) 0.013(4) 0.029(4) -0.004(3) 0.002(3) 0.000(3)
C124 0.022(5) 0.018(4) 0.024(4) 0.000(3) 0.005(3) -0.009(4)
C214 0.017(4) 0.023(5) 0.031(4) -0.007(4) 0.002(3) -0.008(4)
C224 0.021(4) 0.023(5) 0.021(4) -0.001(3) 0.008(3) -0.009(4)
C314 0.021(4) 0.020(4) 0.029(4) -0.008(3) 0.003(3) -0.004(3)
C324 0.022(4) 0.017(4) 0.027(4) -0.001(3) -0.004(3) -0.007(3)
C414 0.018(4) 0.018(4) 0.033(5) -0.005(3) 0.010(4) -0.003(3)
C424 0.010(4) 0.022(4) 0.034(5) 0.002(4) 0.003(3) -0.006(3)
C115 0.010(4) 0.016(4) 0.032(4) 0.004(3) -0.002(3) -0.001(3)
C125 0.024(5) 0.018(4) 0.024(4) -0.002(3) -0.001(3) -0.007(4)
C215 0.018(4) 0.021(5) 0.035(4) -0.010(4) 0.008(4) -0.008(4)
C225 0.020(4) 0.016(4) 0.027(4) -0.001(3) 0.000(3) -0.002(3)
C315 0.015(4) 0.017(4) 0.035(4) -0.007(3) 0.001(3) -0.002(3)
C325 0.012(4) 0.018(4) 0.043(5) -0.002(4) 0.002(3) -0.011(3)
C415 0.022(5) 0.016(4) 0.041(5) -0.009(4) -0.003(4) -0.004(3)
C425 0.006(4) 0.023(4) 0.040(4) -0.009(4) 0.003(3) -0.007(3)
N114 0.012(3) 0.011(3) 0.035(4) 0.000(3) 0.001(3) -0.001(3)
N124 0.017(4) 0.024(4) 0.025(3) -0.002(3) 0.001(3) -0.009(3)
N214 0.015(4) 0.018(4) 0.036(4) -0.004(3) 0.005(3) -0.003(3)
N224 0.016(4) 0.014(4) 0.028(3) -0.010(3) 0.003(3) -0.002(3)
N314 0.011(3) 0.018(4) 0.026(3) 0.000(3) 0.000(3) -0.010(3)
N324 0.019(4) 0.014(3) 0.035(4) -0.006(3) 0.010(3) -0.009(3)
N414 0.012(3) 0.023(4) 0.035(4) -0.006(3) 0.000(3) -0.007(3)
N424 0.011(3) 0.016(4) 0.037(4) -0.003(3) 0.001(3) -0.003(3)
C116 0.032(5) 0.019(5) 0.031(5) 0.001(4) -0.004(4) -0.010(4)
C126 0.036(5) 0.029(5) 0.024(4) -0.009(4) 0.005(4) -0.017(4)
C216 0.031(5) 0.019(5) 0.032(5) 0.001(4) -0.002(4) -0.009(4)
C226 0.039(6) 0.027(5) 0.028(4) -0.006(4) 0.002(4) -0.017(4)
C316 0.016(4) 0.021(4) 0.030(4) -0.007(3) -0.001(3) -0.009(3)
C326 0.020(4) 0.019(4) 0.045(5) -0.012(4) 0.009(4) -0.009(4)
C416 0.022(5) 0.021(5) 0.044(5) -0.003(4) -0.007(4) -0.008(4)
C426 0.011(4) 0.023(4) 0.036(5) -0.011(4) -0.001(3) -0.002(3)
C117 0.021(5) 0.031(5) 0.045(5) 0.001(4) -0.002(4) -0.014(4)
C127 0.036(6) 0.051(7) 0.043(5) -0.013(5) 0.000(5) -0.026(5)
C217 0.041(6) 0.042(6) 0.039(5) 0.006(5) 0.006(5) -0.031(5)
C227 0.037(6) 0.039(6) 0.043(5) -0.018(5) 0.003(5) -0.018(5)
C317 0.018(4) 0.023(5) 0.042(5) -0.003(4) -0.003(4) -0.003(3)
C327 0.009(4) 0.027(5) 0.063(5) -0.015(5) 0.012(4) 0.000(4)
C417 0.025(5) 0.024(5) 0.056(5) 0.000(4) -0.010(4) -0.005(4)
C427 0.020(5) 0.021(5) 0.047(5) -0.011(4) 0.007(4) -0.001(4)
C118 0.034(6) 0.030(5) 0.049(5) -0.002(4) -0.004(5) -0.026(5)
C128 0.034(6) 0.034(6) 0.044(5) -0.002(4) -0.002(4) -0.018(5)
C218 0.030(5) 0.036(6) 0.049(5) -0.011(5) 0.005(4) -0.029(5)
C228 0.040(6) 0.032(6) 0.046(5) 0.001(4) -0.001(5) -0.028(5)
C318 0.026(5) 0.019(5) 0.034(5) 0.000(4) -0.002(4) -0.003(4)
C328 0.013(4) 0.024(5) 0.072(6) -0.007(5) 0.002(4) -0.002(4)
C418 0.027(5) 0.021(5) 0.064(6) -0.004(4) 0.006(5) 0.005(4)
C428 0.014(4) 0.023(5) 0.054(6) -0.005(4) 0.000(4) 0.007(4)
C119 0.026(5) 0.019(5) 0.039(5) -0.003(4) -0.005(4) -0.004(4)
C129 0.029(5) 0.024(5) 0.033(5) -0.001(4) 0.004(4) -0.015(4)
C219 0.029(5) 0.026(5) 0.032(5) -0.005(4) 0.002(4) -0.015(4)
C229 0.031(5) 0.034(6) 0.038(5) -0.007(4) 0.002(4) -0.018(4)
C319 0.014(4) 0.029(5) 0.030(4) -0.006(4) 0.007(3) -0.003(3)
C329 0.027(5) 0.018(5) 0.050(5) -0.004(4) -0.004(4) -0.003(4)
C419 0.012(4) 0.029(5) 0.045(5) -0.013(4) 0.003(4) 0.003(4)
C429 0.023(5) 0.017(4) 0.040(5) -0.003(4) -0.001(4) -0.001(3)
Cl1 0.0273(12) 0.0310(13) 0.0377(13) -0.0061(10) 0.0020(10) -0.0079(10)
O11 0.045(5) 0.041(4) 0.046(4) -0.005(4) -0.003(4) -0.005(4)
O12 0.054(6) 0.085(7) 0.047(5) 0.008(5) 0.008(4) -0.010(5)
O13 0.049(5) 0.045(5) 0.051(5) 0.004(4) -0.002(4) 0.016(4)
O14 0.076(7) 0.068(7) 0.149(12) -0.044(7) -0.011(7) -0.040(6)
Cl2 0.0371(14) 0.0329(14) 0.0384(14) -0.0056(11) 0.0016(11) -0.0101(11)
O22 0.090(8) 0.070(6) 0.047(5) 0.008(5) -0.019(5) -0.030(6)
O24 0.062(6) 0.050(6) 0.091(7) -0.024(5) 0.029(5) 0.000(5)
O23 0.096(8) 0.061(6) 0.053(6) 0.000(5) 0.041(6) -0.001(6)
O21 0.150(13) 0.099(9) 0.102(9) 0.015(7) -0.040(9) -0.094(10)
Cl3 0.0314(13) 0.0362(14) 0.0323(13) 0.0019(10) 0.0036(10) -0.0098(11)
O34 0.042(5) 0.058(5) 0.058(5) -0.018(4) 0.003(4) -0.028(4)
O32 0.061(5) 0.076(6) 0.032(4) 0.011(4) -0.002(4) -0.040(5)
O31 0.047(5) 0.057(6) 0.087(7) -0.001(5) 0.012(5) -0.007(5)
O33 0.040(5) 0.117(9) 0.044(5) 0.025(5) 0.013(4) -0.031(5)
Cl4 0.0453(16) 0.0535(17) 0.0341(14) -0.0104(12) 0.0083(12) -0.0112(14)
O41 0.075(7) 0.075(7) 0.056(6) 0.000(5) -0.001(5) -0.029(6)
O42 0.31(3) 0.28(3) 0.060(8) 0.010(12) 0.016(12) -0.24(3)
O44 0.102(11) 0.188(19) 0.151(15) -0.117(15) -0.053(11) 0.019(12)
O43 0.057(8) 0.24(2) 0.109(11) -0.049(13) -0.011(7) -0.002(11)
Cl5 0.0379(16) 0.064(2) 0.0464(16) -0.0098(14) 0.0059(12) -0.0108(15)
O53 0.055(6) 0.077(8) 0.106(9) 0.026(7) 0.020(6) 0.003(6)
O54 0.164(16) 0.127(13) 0.059(7) -0.020(8) -0.022(8) 0.053(12)
O51 0.077(7) 0.087(8) 0.071(7) 0.009(6) 0.035(6) -0.012(6)
O52 0.137(14) 0.082(10) 0.194(19) 0.015(10) 0.082(14) -0.041(10)
Cl6 0.0358(16) 0.095(3) 0.0371(15) 0.0078(15) -0.0012(12) -0.0247(16)
O61 0.067(6) 0.088(7) 0.049(5) 0.012(5) -0.019(5) -0.021(6)
O62 0.084(8) 0.101(8) 0.066(6) 0.006(6) -0.026(5) -0.060(7)
O63 0.061(7) 0.175(15) 0.129(12) -0.064(11) 0.045(8) -0.066(9)
O64 0.078(7) 0.053(6) 0.093(8) -0.011(5) 0.006(6) -0.037(5)
Cl7 0.081(2) 0.0522(18) 0.0354(15) -0.0067(13) -0.0020(15) -0.0221(17)
O74 0.121(9) 0.057(6) 0.052(5) -0.012(5) 0.002(6) -0.033(6)
O73 0.126(10) 0.083(8) 0.039(5) 0.001(5) -0.016(6) -0.021(7)
O71 0.228(19) 0.082(8) 0.036(5) 0.006(5) -0.003(8) -0.070(11)
O72 0.100(11) 0.121(12) 0.122(12) -0.076(10) 0.011(9) 0.011(9)
Cl8 0.069(2) 0.069(2) 0.0407(17) -0.0207(17) -0.0066(16) 0.0022(19)
O81A 0.13(2) 0.061(14) 0.12(2) -0.058(13) -0.104(19) 0.071(15)
O82A 0.21(5) 0.12(3) 0.069(18) -0.032(17) -0.04(2) 0.02(3)
O83A 0.082(19) 0.11(2) 0.066(15) 0.009(14) 0.001(13) -0.006(16)
O84A 0.13(2) 0.11(2) 0.12(3) -0.05(2) -0.02(2) -0.07(2)
O81B 0.081(17) 0.097(19) 0.10(2) -0.044(15) 0.027(14) -0.072(15)
O82B 0.13(2) 0.071(16) 0.023(10) -0.015(9) 0.002(11) -0.048(15)
O83B 0.50(16) 0.9(3) 0.40(13) -0.6(2) 0.38(14) -0.6(2)
O84B 0.15(5) 0.25(7) 0.34(11) 0.20(8) -0.19(7) -0.13(5)
O1W 0.034(4) 0.056(5) 0.032(4) -0.005(3) 0.001(3) -0.007(4)
O2W 0.055(5) 0.031(4) 0.032(4) -0.005(3) 0.001(3) -0.007(4)
O3W 0.128(13) 0.25(2) 0.033(6) -0.030(9) -0.013(7) 0.092(15)
O4W 0.037(4) 0.051(5) 0.031(4) -0.005(3) 0.002(3) -0.010(4)
O5W 0.041(4) 0.080(6) 0.025(4) -0.003(4) 0.002(3) -0.018(4)
O6W 0.054(5) 0.061(5) 0.036(4) -0.012(4) 0.005(4) -0.018(4)
O7W 0.045(5) 0.058(5) 0.037(4) 0.012(4) 0.004(3) -0.006(4)
N1 0.054(6) 0.047(6) 0.048(5) 0.001(5) -0.016(5) -0.024(5)
N2 0.046(6) 0.040(6) 0.063(7) -0.005(5) -0.006(5) -0.017(4)
N3 0.034(5) 0.041(6) 0.041(5) -0.007(4) -0.002(4) -0.019(5)
N4 0.023(5) 0.050(5) 0.045(6) -0.003(5) -0.001(4) 0.016(4)
N5 0.048(6) 0.036(6) 0.041(5) -0.004(4) 0.005(5) 0.000(4)
N6 0.045(6) 0.044(6) 0.066(7) 0.008(5) -0.006(5) -0.028(6)
N7 0.087(11) 0.063(7) 0.071(8) -0.002(6) -0.018(7) -0.049(8)
N8 0.024(5) 0.052(7) 0.084(9) -0.019(6) -0.009(5) 0.005(5)
N9 0.021(5) 0.026(5) 0.069(7) 0.005(4) 0.010(4) -0.008(4)
N10 0.092(11) 0.056(8) 0.075(8) -0.027(7) -0.036(8) -0.001(7)
N11 0.037(5) 0.071(7) 0.034(6) 0.003(5) 0.008(4) -0.023(5)
N12 0.060(8) 0.056(8) 0.107(9) -0.002(7) 0.005(8) -0.015(7)
C1A 0.19(3) 0.126(18) 0.045(8) -0.009(9) 0.003(11) -0.100(19)
C2A 0.024(5) 0.064(8) 0.076(9) -0.028(7) 0.001(5) -0.012(5)
C3A 0.045(7) 0.040(7) 0.058(7) 0.011(5) 0.006(6) -0.004(6)
C4A 0.036(7) 0.068(8) 0.067(8) -0.015(7) 0.001(6) -0.015(6)
C5A 0.033(6) 0.047(7) 0.066(8) -0.004(6) 0.000(5) 0.007(5)
C6A 0.057(8) 0.081(10) 0.043(6) -0.009(6) 0.002(6) -0.008(8)
C7A 0.053(8) 0.061(7) 0.076(10) -0.002(7) 0.010(7) -0.021(7)
C8A 0.051(8) 0.057(8) 0.096(11) -0.036(8) -0.007(7) -0.012(7)
C9A 0.031(6) 0.046(7) 0.075(9) -0.013(6) -0.005(6) 0.010(5)
C10A 0.16(2) 0.055(11) 0.19(3) -0.005(13) -0.08(2) -0.043(13)
C11A 0.052(8) 0.080(10) 0.068(9) -0.016(8) 0.012(7) -0.035(7)
C12A 0.063(10) 0.065(10) 0.109(10) 0.017(9) 0.016(9) -0.009(8)
O1C 0.033(4) 0.026(4) 0.069(5) -0.008(4) -0.007(4) -0.009(3)
O1B 0.028(4) 0.038(4) 0.102(7) -0.005(5) -0.002(4) -0.018(4)
O7B 0.121(11) 0.088(9) 0.151(13) 0.012(8) -0.018(9) -0.088(9)
O7C 0.053(7) 0.097(9) 0.097(9) -0.011(7) -0.007(6) 0.010(6)
O12B 0.110(12) 0.131(13) 0.113(11) -0.001(10) -0.013(9) -0.061(11)
O6C 0.24(2) 0.097(10) 0.043(6) -0.010(6) 0.004(9) -0.101(12)
O6B 0.043(7) 0.168(17) 0.21(2) 0.124(16) -0.031(9) -0.033(10)
O9B 0.043(5) 0.051(5) 0.050(5) -0.014(4) 0.009(4) -0.019(4)
O9C 0.034(5) 0.075(7) 0.091(8) 0.018(6) 0.011(5) 0.016(5)
O10B 0.080(8) 0.079(8) 0.096(8) -0.025(7) -0.018(6) -0.032(6)
O10C 0.098(11) 0.090(10) 0.133(12) -0.035(9) 0.011(10) -0.002(8)
O3B 0.053(5) 0.037(5) 0.054(5) -0.011(4) -0.006(4) -0.003(4)
O3C 0.053(5) 0.080(7) 0.050(5) -0.022(5) 0.009(4) -0.005(5)
O11B 0.042(5) 0.077(6) 0.048(5) -0.008(4) 0.007(4) -0.026(5)
O11C 0.063(6) 0.091(8) 0.051(6) 0.012(5) 0.009(5) -0.033(6)
O5B 0.048(5) 0.057(6) 0.062(6) -0.019(5) 0.005(4) -0.008(5)
O5C 0.053(5) 0.068(6) 0.047(5) -0.006(4) -0.010(4) -0.024(5)
O4B 0.090(8) 0.055(6) 0.068(7) 0.012(5) -0.010(6) 0.004(6)
O4C 0.059(6) 0.060(6) 0.067(6) -0.028(5) -0.003(5) -0.008(5)
O2B 0.033(5) 0.078(7) 0.078(6) -0.025(5) 0.007(4) -0.014(5)
O2C 0.072(7) 0.095(8) 0.086(7) 0.033(7) -0.033(6) -0.065(7)
O8B 0.045(5) 0.067(6) 0.105(8) -0.021(6) -0.009(5) -0.028(5)
O8C 0.067(7) 0.058(6) 0.076(7) -0.014(5) 0.013(6) -0.001(5)
O12C 0.059(7) 0.062(7) 0.137(11) -0.006(7) 0.030(7) -0.023(6)

loop_
_atom_type_symbol
_atom_type_description
_atom_type_scat_dispersion_real
_atom_type_scat_dispersion_imag
_atom_type_scat_source
C C 0.0015 0.0009 'International Tables Vol C Tables 4.2.6.8 and 6.1.1.4'
H H 0.0000 0.0000 'International Tables Vol C Tables 4.2.6.8 and 6.1.1.4'
N N 0.0030 0.0019 'International Tables Vol C Tables 4.2.6.8 and 6.1.1.4'
O O 0.0056 0.0036 'International Tables Vol C Tables 4.2.6.8 and 6.1.1.4'
Cl Cl 0.0998 0.0984 'International Tables Vol C Tables 4.2.6.8 and 6.1.1.4'
Mn Mn 0.2704 0.4681 'International Tables Vol C Tables 4.2.6.8 and 6.1.1.4'

loop_
_geom_angle_atom_site_label_1
_geom_angle_atom_site_label_2
_geom_angle_atom_site_label_3
_geom_angle
N323 Mn1 N123 168.8(3)
N323 Mn1 N124 98.7(3)
N123 Mn1 N124 71.1(3)
N323 Mn1 N324 71.4(3)
N123 Mn1 N324 103.7(3)
N124 Mn1 N324 92.6(3)
N323 Mn1 N121 119.4(3)
N123 Mn1 N121 70.4(2)
N124 Mn1 N121 141.4(3)
N324 Mn1 N121 93.9(3)
N323 Mn1 N321 69.3(3)
N123 Mn1 N321 115.5(3)
N124 Mn1 N321 96.0(3)
N324 Mn1 N321 140.6(3)
N121 Mn1 N321 102.7(3)
N113 Mn2 N423 167.3(3)
N113 Mn2 N111 69.9(3)
N423 Mn2 N111 118.9(3)
N113 Mn2 N424 100.4(3)
N423 Mn2 N424 70.8(3)
N111 Mn2 N424 94.2(3)
N113 Mn2 N421 117.8(3)
N423 Mn2 N421 70.8(3)
N111 Mn2 N421 102.5(3)
N424 Mn2 N421 141.6(3)
N113 Mn2 N114 71.2(3)
N423 Mn2 N114 99.3(3)
N111 Mn2 N114 141.0(3)
N424 Mn2 N114 91.0(3)
N421 Mn2 N114 97.0(3)
N223 Mn3 N313 167.1(3)
N223 Mn3 N314 99.5(3)
N313 Mn3 N314 71.6(3)
N223 Mn3 N224 71.9(3)
N313 Mn3 N224 98.7(3)
N314 Mn3 N224 92.7(2)
N223 Mn3 N311 118.5(3)
N313 Mn3 N311 70.3(3)
N314 Mn3 N311 141.8(3)
N224 Mn3 N311 95.4(3)
N223 Mn3 N221 70.2(3)
N313 Mn3 N221 118.6(3)
N314 Mn3 N221 93.3(2)
N224 Mn3 N221 142.2(3)
N311 Mn3 N221 102.5(3)
N213 Mn4 N413 166.3(3)
N213 Mn4 N414 100.3(3)
N413 Mn4 N414 71.6(3)
N213 Mn4 N211 69.9(3)
N413 Mn4 N211 120.3(3)
N414 Mn4 N211 91.2(3)
N213 Mn4 N214 70.8(3)
N413 Mn4 N214 98.3(3)
N414 Mn4 N214 94.4(3)
N211 Mn4 N214 140.7(3)
N213 Mn4 N411 118.5(3)
N413 Mn4 N411 69.5(3)
N414 Mn4 N411 140.9(3)
N211 Mn4 N411 105.3(3)
N214 Mn4 N411 94.3(3)
C111 C11 C121 116.2(8)
C211 C21 C221 115.2(8)
C311 C31 C321 115.0(8)
C421 C41 C411 115.0(8)
N121 C12 N111 125.3(8)
N121 C12 C13 118.4(7)
N111 C12 C13 116.2(7)
N221 C22 N211 125.3(8)
N221 C22 C23 118.1(7)
N211 C22 C23 116.6(7)
N311 C32 N321 125.0(8)
N311 C32 C33 116.7(7)
N321 C32 C33 118.3(7)
N421 C42 N411 124.8(8)
N421 C42 C43 118.1(7)
N411 C42 C43 117.1(7)
C112 C13 C122 119.8(9)
C112 C13 C12 120.6(9)
C122 C13 C12 119.5(8)
C222 C23 C212 119.4(10)
C222 C23 C22 121.5(10)
C212 C23 C22 119.1(9)
C322 C33 C312 119.7(8)
C322 C33 C32 121.3(8)
C312 C33 C32 119.1(8)
C412 C43 C422 119.6(9)
C412 C43 C42 121.1(8)
C422 C43 C42 119.3(8)
C113 C14 C123 121.4(10)
C213 C24 C223 120.3(12)
C323 C34 C313 120.4(9)
C423 C44 C413 119.7(9)
N112 C111 N111 116.0(7)
N112 C111 C11 120.3(8)
N111 C111 C11 123.7(8)
N122 C121 N121 117.6(8)
N122 C121 C11 120.7(8)
N121 C121 C11 121.7(7)
N211 C211 N212 116.1(7)
N211 C211 C21 124.4(8)
N212 C211 C21 119.5(8)
N222 C221 N221 117.6(7)
N222 C221 C21 120.2(7)
N221 C221 C21 122.2(7)
N311 C311 N312 116.7(7)
N311 C311 C31 122.7(8)
N312 C311 C31 120.6(8)
N321 C321 N322 118.4(8)
N321 C321 C31 122.9(8)
N322 C321 C31 118.7(8)
N411 C411 N412 118.0(7)
N411 C411 C41 122.6(7)
N412 C411 C41 119.3(8)
N422 C421 N421 117.9(7)
N422 C421 C41 119.9(8)
N421 C421 C41 122.2(8)
C111 N111 C12 115.2(7)
C111 N111 Mn2 118.0(5)
C12 N111 Mn2 126.8(6)
C12 N121 C121 117.8(7)
C12 N121 Mn1 125.7(6)
C121 N121 Mn1 116.5(5)
C211 N211 C22 115.4(7)
C211 N211 Mn4 118.1(5)
C22 N211 Mn4 126.4(6)
C22 N221 C221 117.3(7)
C22 N221 Mn3 126.0(6)
C221 N221 Mn3 116.7(5)
C32 N311 C311 117.2(7)
C32 N311 Mn3 125.5(6)
C311 N311 Mn3 117.3(5)
C321 N321 C32 117.0(7)
C321 N321 Mn1 116.6(5)
C32 N321 Mn1 126.1(6)
C411 N411 C42 117.6(7)
C411 N411 Mn4 117.0(5)
C42 N411 Mn4 125.3(6)
C42 N421 C421 117.7(7)
C42 N421 Mn2 126.3(6)
C421 N421 Mn2 116.0(5)
C13 C112 C113 119.2(11)
C13 C122 C123 120.5(10)
C213 C212 C23 118.9(13)
C23 C222 C223 121.3(13)
C313 C312 C33 121.0(9)
C323 C322 C33 119.0(9)
C413 C412 C43 120.3(9)
C43 C422 C423 118.5(9)
C14 C113 C112 120.8(11)
C14 C123 C122 118.2(10)
C24 C213 C212 122.7(15)
C222 C223 C24 117.2(14)
C312 C313 C34 119.6(9)
C34 C323 C322 120.3(9)
C44 C413 C412 120.5(10)
C44 C423 C422 121.3(10)
C111 N112 N113 116.6(7)
C121 N122 N123 117.1(7)
N213 N212 C211 117.3(7)
C221 N222 N223 116.3(7)
N313 N312 C311 117.2(7)
N323 N322 C321 115.8(7)
N413 N412 C411 115.5(7)
C421 N422 N423 117.3(7)
C114 N113 N112 119.4(7)
C114 N113 Mn2 121.3(6)
N112 N113 Mn2 119.3(5)
C124 N123 N122 121.1(7)
C124 N123 Mn1 120.7(6)
N122 N123 Mn1 118.2(5)
C214 N213 N212 120.5(7)
C214 N213 Mn4 121.0(6)
N212 N213 Mn4 118.5(5)
C224 N223 N222 120.1(7)
C224 N223 Mn3 120.6(6)
N222 N223 Mn3 119.2(5)
C314 N313 N312 121.1(7)
C314 N313 Mn3 120.4(6)
N312 N313 Mn3 118.4(5)
C324 N323 N322 120.5(8)
C324 N323 Mn1 119.5(6)
N322 N323 Mn1 119.9(6)
C414 N413 N412 120.3(8)
C414 N413 Mn4 119.7(6)
N412 N413 Mn4 120.0(5)
C424 N423 N422 120.5(7)
C424 N423 Mn2 121.6(6)
N422 N423 Mn2 117.9(5)
N113 C114 C115 114.9(8)
N123 C124 C125 117.2(8)
N213 C214 C215 115.1(8)
N223 C224 C225 115.9(8)
N313 C314 C315 115.9(8)
N323 C324 C325 117.1(8)
N413 C414 C415 116.1(8)
N423 C424 C425 114.9(8)
N114 C115 C119 123.9(8)
N114 C115 C114 116.4(7)
C119 C115 C114 119.7(8)
C129 C125 N124 122.2(9)
C129 C125 C124 122.7(8)
N124 C125 C124 115.0(8)
N214 C215 C219 123.4(8)
N214 C215 C214 116.7(8)
C219 C215 C214 119.9(9)
N224 C225 C229 122.4(9)
N224 C225 C224 116.4(8)
C229 C225 C224 121.2(8)
N314 C315 C319 121.9(8)
N314 C315 C314 115.7(7)
C319 C315 C314 122.3(8)
N324 C325 C329 122.2(9)
N324 C325 C324 115.6(8)
C329 C325 C324 122.2(9)
N414 C415 C419 122.3(9)
N414 C415 C414 115.8(8)
C419 C415 C414 121.9(9)
N424 C425 C429 123.5(8)
N424 C425 C424 115.5(8)
C429 C425 C424 121.0(9)
C116 N114 C115 118.6(8)
C116 N114 Mn2 125.1(6)
C115 N114 Mn2 116.2(5)
C126 N124 C125 116.9(7)
C126 N124 Mn1 127.1(6)
C125 N124 Mn1 116.0(6)
C216 N214 C215 118.5(8)
C216 N214 Mn4 125.1(6)
C215 N214 Mn4 116.3(6)
C226 N224 C225 118.5(8)
C226 N224 Mn3 126.5(6)
C225 N224 Mn3 115.0(6)
C316 N314 C315 118.6(7)
C316 N314 Mn3 125.3(6)
C315 N314 Mn3 116.2(5)
C326 N324 C325 117.7(8)
C326 N324 Mn1 126.2(7)
C325 N324 Mn1 116.0(6)
C416 N414 C415 117.8(8)
C416 N414 Mn4 125.6(7)
C415 N414 Mn4 116.5(6)
C425 N424 C426 118.2(8)
C425 N424 Mn2 117.1(6)
C426 N424 Mn2 124.6(6)
N114 C116 C117 122.9(9)
N124 C126 C127 123.0(9)
N214 C216 C217 122.5(9)
N224 C226 C227 122.9(9)
N314 C316 C317 122.0(8)
N324 C326 C327 123.6(10)
N414 C416 C417 123.6(10)
N424 C426 C427 122.0(9)
C118 C117 C116 118.4(9)
C128 C127 C126 119.8(10)
C218 C217 C216 119.2(9)
C228 C227 C226 118.0(9)
C318 C317 C316 118.2(9)
C328 C327 C326 117.9(9)
C418 C417 C416 118.2(9)
C426 C427 C428 120.7(9)
C117 C118 C119 119.5(8)
C127 C128 C129 120.1(9)
C217 C218 C219 117.9(8)
C227 C228 C229 120.6(9)
C319 C318 C317 120.8(9)
C327 C328 C329 120.3(9)
C417 C418 C419 120.5(9)
C427 C428 C429 117.3(8)
C115 C119 C118 116.7(9)
C125 C129 C128 117.9(9)
C215 C219 C218 118.5(9)
C228 C229 C225 117.6(9)
C318 C319 C315 118.5(9)
C325 C329 C328 118.2(10)
C415 C419 C418 117.4(10)
C425 C429 C428 118.3(9)
O12 Cl1 O14 113.0(8)
O12 Cl1 O13 109.9(6)
O14 Cl1 O13 108.9(8)
O12 Cl1 O11 108.0(6)
O14 Cl1 O11 108.0(7)
O13 Cl1 O11 109.0(5)
O22 Cl2 O24 110.5(7)
O22 Cl2 O23 111.3(7)
O24 Cl2 O23 107.7(6)
O22 Cl2 O21 108.7(7)
O24 Cl2 O21 114.3(9)
O23 Cl2 O21 104.2(10)
O32 Cl3 O34 109.3(5)
O32 Cl3 O33 111.7(6)
O34 Cl3 O33 109.5(6)
O32 Cl3 O31 107.6(7)
O34 Cl3 O31 107.4(6)
O33 Cl3 O31 111.3(7)
O44 Cl4 O42 104.7(18)
O44 Cl4 O41 112.6(10)
O42 Cl4 O41 107.8(10)
O44 Cl4 O43 98.7(14)
O42 Cl4 O43 124.0(19)
O41 Cl4 O43 108.6(9)
O51 Cl5 O54 121.6(11)
O51 Cl5 O53 112.1(7)
O54 Cl5 O53 110.7(9)
O51 Cl5 O52 107.2(11)
O54 Cl5 O52 95.7(16)
O53 Cl5 O52 107.3(10)
O61 Cl6 O63 114.6(9)
O61 Cl6 O62 116.2(7)
O63 Cl6 O62 119.4(9)
O61 Cl6 O64 100.9(7)
O63 Cl6 O64 98.6(9)
O62 Cl6 O64 102.1(7)
O73 Cl7 O71 110.2(10)
O73 Cl7 O72 105.3(9)
O71 Cl7 O72 109.2(12)
O73 Cl7 O74 110.3(8)
O71 Cl7 O74 111.2(7)
O72 Cl7 O74 110.5(10)
O83A Cl8 O84A 123(2)
O83A Cl8 O82B 156.7(16)
O84A Cl8 O82B 42.2(15)
O83A Cl8 O84B 56(2)
O84A Cl8 O84B 116(2)
O82B Cl8 O84B 110(2)
O83A Cl8 O83B 86(2)
O84A Cl8 O83B 130(2)
O82B Cl8 O83B 117(2)
O84B Cl8 O83B 114(2)
O83A Cl8 O82A 103.5(15)
O84A Cl8 O82A 103.9(17)
O82B Cl8 O82A 70.9(16)
O84B Cl8 O82A 50(2)
O83B Cl8 O82A 107(2)
O83A Cl8 O81A 109.7(14)
O84A Cl8 O81A 107.9(15)
O82B Cl8 O81A 93.5(14)
O84B Cl8 O81A 134(2)
O83B Cl8 O81A 24(2)
O82A Cl8 O81A 107.6(18)
O83A Cl8 O81B 67.8(18)
O84A Cl8 O81B 59.1(19)
O82B Cl8 O81B 101.3(15)
O84B Cl8 O81B 101.4(17)
O83B Cl8 O81B 111.3(17)
O82A Cl8 O81B 139.7(17)
O81A Cl8 O81B 112.4(18)
O1B N1 O1C 123.8(11)
O1B N1 C1A 118.3(12)
O1C N1 C1A 117.8(13)
O2C N2 O2B 121.7(12)
O2C N2 C2A 122.3(12)
O2B N2 C2A 115.9(12)
O3B N3 O3C 121.4(10)
O3B N3 C3A 119.5(10)
O3C N3 C3A 119.1(10)
O4B N4 O4C 124.1(13)
O4B N4 C4A 117.6(12)
O4C N4 C4A 118.3(11)
O5B N5 O5C 125.2(11)
O5B N5 C5A 118.4(12)
O5C N5 C5A 116.0(11)
O6B N6 O6C 120.3(18)
O6B N6 C6A 119.8(17)
O6C N6 C6A 119.8(14)
O7C N7 O7B 125.0(15)
O7C N7 C7A 117.5(13)
O7B N7 C7A 117.4(16)
O8C N8 O8B 122.9(13)
O8C N8 C8A 119.3(13)
O8B N8 C8A 117.8(14)
O9C N9 O9B 121.8(11)
O9C N9 C9A 118.4(12)
O9B N9 C9A 119.7(10)
O10B N10 O10C 118.8(17)
O10B N10 C10A 130(2)
O10C N10 C10A 111(2)
O11C N11 O11B 122.1(11)
O11C N11 C11A 121.1(12)
O11B N11 C11A 116.8(10)
O12C N12 O12B 121.4(18)
O12C N12 C12A 116.6(18)
O12B N12 C12A 121.9(16)

loop_
_geom_bond_atom_site_label_1
_geom_bond_atom_site_label_2
_geom_bond_distance
Mn1 N323 2.232(8)
Mn1 N123 2.236(7)
Mn1 N124 2.272(7)
Mn1 N324 2.276(8)
Mn1 N121 2.294(7)
Mn1 N321 2.303(7)
Mn2 N113 2.215(8)
Mn2 N423 2.234(7)
Mn2 N111 2.259(7)
Mn2 N424 2.266(7)
Mn2 N421 2.277(7)
Mn2 N114 2.297(7)
Mn3 N223 2.211(8)
Mn3 N313 2.228(7)
Mn3 N314 2.251(7)
Mn3 N224 2.268(7)
Mn3 N311 2.271(7)
Mn3 N221 2.281(7)
Mn4 N213 2.229(8)
Mn4 N413 2.235(7)
Mn4 N414 2.237(8)
Mn4 N211 2.272(7)
Mn4 N214 2.289(8)
Mn4 N411 2.295(7)
C11 C111 1.384(12)
C11 C121 1.400(13)
C21 C211 1.377(13)
C21 C221 1.411(12)
C31 C311 1.399(13)
C31 C321 1.415(13)
C41 C421 1.405(12)
C41 C411 1.408(13)
C12 N121 1.321(11)
C12 N111 1.382(12)
C12 C13 1.491(14)
C22 N221 1.327(11)
C22 N211 1.371(12)
C22 C23 1.487(13)
C32 N311 1.345(12)
C32 N321 1.352(12)
C32 C33 1.492(13)
C42 N421 1.318(11)
C42 N411 1.357(11)
C42 C43 1.475(13)
C13 C112 1.384(14)
C13 C122 1.394(15)
C23 C222 1.379(16)
C23 C212 1.398(15)
C33 C322 1.400(13)
C33 C312 1.402(14)
C43 C412 1.397(14)
C43 C422 1.406(14)
C14 C113 1.37(2)
C14 C123 1.374(19)
C24 C213 1.33(3)
C24 C223 1.43(3)
C34 C323 1.387(15)
C34 C313 1.396(16)
C44 C423 1.372(18)
C44 C413 1.383(18)
C111 N112 1.355(12)
C111 N111 1.361(12)
C121 N122 1.345(11)
C121 N121 1.369(12)
C211 N211 1.344(12)
C211 N212 1.363(12)
C221 N222 1.350(11)
C221 N221 1.352(11)
C311 N311 1.348(12)
C311 N312 1.367(12)
C321 N321 1.334(12)
C321 N322 1.355(12)
C411 N411 1.337(12)
C411 N412 1.372(11)
C421 N422 1.350(12)
C421 N421 1.364(12)
C112 C113 1.391(17)
C122 C123 1.413(15)
C212 C213 1.373(19)
C222 C223 1.40(2)
C312 C313 1.361(15)
C322 C323 1.394(14)
C412 C413 1.386(15)
C422 C423 1.409(15)
N112 N113 1.363(10)
N122 N123 1.385(11)
N212 N213 1.359(10)
N222 N223 1.370(11)
N312 N313 1.354(11)
N322 N323 1.353(11)
N412 N413 1.353(11)
N422 N423 1.365(10)
N113 C114 1.307(12)
N123 C124 1.267(12)
N213 C214 1.299(12)
N223 C224 1.282(12)
N313 C314 1.279(12)
N323 C324 1.287(12)
N413 C414 1.287(12)
N423 C424 1.270(12)
C114 C115 1.482(12)
C124 C125 1.454(13)
C214 C215 1.465(13)
C224 C225 1.461(14)
C314 C315 1.464(14)
C324 C325 1.455(14)
C414 C415 1.450(14)
C424 C425 1.492(13)
C115 N114 1.341(12)
C115 C119 1.378(14)
C125 C129 1.377(13)
C125 N124 1.386(12)
C215 N214 1.341(13)
C215 C219 1.373(14)
C225 N224 1.367(12)
C225 C229 1.407(14)
C315 N314 1.369(12)
C315 C319 1.397(13)
C325 N324 1.359(13)
C325 C329 1.391(14)
C415 N414 1.372(13)
C415 C419 1.387(14)
C425 N424 1.345(13)
C425 C429 1.376(14)
N114 C116 1.316(12)
N124 C126 1.346(13)
N214 C216 1.322(13)
N224 C226 1.341(13)
N314 C316 1.350(12)
N324 C326 1.345(12)
N414 C416 1.342(13)
N424 C426 1.350(12)
C116 C117 1.413(14)
C126 C127 1.373(15)
C216 C217 1.408(15)
C226 C227 1.401(15)
C316 C317 1.405(14)
C326 C327 1.404(15)
C416 C417 1.394(15)
C426 C427 1.373(14)
C117 C118 1.359(16)
C127 C128 1.343(17)
C217 C218 1.374(16)
C227 C228 1.392(16)
C317 C318 1.387(15)
C327 C328 1.356(18)
C417 C418 1.357(18)
C427 C428 1.387(16)
C118 C119 1.436(15)
C128 C129 1.404(15)
C218 C219 1.420(14)
C228 C229 1.395(16)
C318 C319 1.372(14)
C328 C329 1.411(16)
C418 C419 1.426(16)
C428 C429 1.426(15)
Cl1 O12 1.408(10)
Cl1 O14 1.413(10)
Cl1 O13 1.426(9)
Cl1 O11 1.458(9)
Cl2 O22 1.403(10)
Cl2 O24 1.407(10)
Cl2 O23 1.418(10)
Cl2 O21 1.418(12)
Cl3 O32 1.398(9)
Cl3 O34 1.435(8)
Cl3 O33 1.438(9)
Cl3 O31 1.443(11)
Cl4 O44 1.356(19)
Cl4 O42 1.378(15)
Cl4 O41 1.403(11)
Cl4 O43 1.423(16)
Cl5 O51 1.382(11)
Cl5 O54 1.391(15)
Cl5 O53 1.427(13)
Cl5 O52 1.46(2)
Cl6 O61 1.369(11)
Cl6 O63 1.378(12)
Cl6 O62 1.416(10)
Cl6 O64 1.549(11)
Cl7 O73 1.405(13)
Cl7 O71 1.410(13)
Cl7 O72 1.431(15)
Cl7 O74 1.440(11)
Cl8 O83A 1.330(15)
Cl8 O84A 1.340(14)
Cl8 O82B 1.347(13)
Cl8 O84B 1.363(16)
Cl8 O83B 1.350(17)
Cl8 O82A 1.415(17)
Cl8 O81A 1.407(14)
Cl8 O81B 1.456(14)
N1 O1B 1.199(13)
N1 O1C 1.228(13)
N1 C1A 1.47(2)
N2 O2C 1.196(15)
N2 O2B 1.272(15)
N2 C2A 1.420(18)
N3 O3B 1.192(13)
N3 O3C 1.246(13)
N3 C3A 1.479(16)
N4 O4B 1.218(15)
N4 O4C 1.220(14)
N4 C4A 1.47(2)
N5 O5B 1.206(14)
N5 O5C 1.222(14)
N5 C5A 1.477(17)
N6 O6B 1.18(2)
N6 O6C 1.231(19)
N6 C6A 1.44(2)
N7 O7C 1.218(19)
N7 O7B 1.234(18)
N7 C7A 1.42(2)
N8 O8C 1.222(17)
N8 O8B 1.231(16)
N8 C8A 1.48(2)
N9 O9C 1.212(14)
N9 O9B 1.215(14)
N9 C9A 1.467(18)
N10 O10B 1.121(17)
N10 O10C 1.28(2)
N10 C10A 1.39(3)
N11 O11C 1.209(14)
N11 O11B 1.220(14)
N11 C11A 1.471(19)
N12 O12C 1.164(18)
N12 O12B 1.25(2)
N12 C12A 1.52(3)
